data_7002645
loop_
_publ_author_name
'Inglis, Ross'
'Taylor, Stephanie M.'
'Jones, Leigh F.'
'Papaefstathiou, Giannis S.'
'Perlepes, Spyros P.'
'Datta, Saiti'
'Hill, Stephen'
'Wernsdorfer, Wolfgang'
'Brechin, Euan K.'

_publ_section_related_literature
;
?
;
_publ_section_title
;
 Twisting, bending, stretching: strategies for making ferromagnetic
 [MnIII3] triangles
;
_journal_issue 42
_journal_name_full 'Dalton Transactions'
_journal_page_first 9157
_journal_paper_doi 10.1039/b911820a
_journal_year 2009
_chemical_compound_source 'Ross Inglis, RI1351'
_chemical_formula_moiety 'C45 H48 Cl1 Mn3 N6 O11'
_chemical_formula_sum 'C45 H48 Cl Mn3 N6 O11'
_chemical_formula_weight 1049.15
_space_group_IT_number 165
_symmetry_cell_setting trigonal
_symmetry_space_group_name_Hall '-P 3 2"c'
_symmetry_space_group_name_H-M 'P -3 c 1'
_atom_sites_solution_hydrogens geom
_atom_sites_solution_primary direct
_audit_creation_date 08-08-06
_audit_creation_method CRYSTALS_ver_12.85
_cell_angle_alpha 90
_cell_angle_beta 90
_cell_angle_gamma 120
_cell_formula_units_Z 4
_cell_length_a 13.3429(2)
_cell_length_b 13.3429(2)
_cell_length_c 29.0999(8)
_cell_measurement_reflns_used 9900
_cell_measurement_temperature 150
_cell_measurement_theta_max 29
_cell_measurement_theta_min 2
_cell_volume 4486.65(16)
_computing_cell_refinement 'SAINT (Siemens ,1995)'
_computing_data_collection 'SMART (Siemens, 1993)'
_computing_data_reduction 'SAINT (Siemens ,1995)'
_computing_molecular_graphics 'CAMERON (Watkin et al., 1996)'
_computing_publication_material 'CRYSTALS (Betteridge et al., 2003)'
_computing_structure_refinement 'CRYSTALS (Betteridge et al., 2003)'
_computing_structure_solution 'SIR92 (Altomare et al., 1994)'
_diffrn_ambient_temperature 150
_diffrn_measured_fraction_theta_full 0.998
_diffrn_measured_fraction_theta_max 0.964
_diffrn_measurement_device 'Bruker SMART'
_diffrn_measurement_device_type Area
_diffrn_measurement_method \w
_diffrn_radiation_monochromator graphite
_diffrn_radiation_type 'Mo K\a'
_diffrn_radiation_wavelength 0.71073
_diffrn_reflns_av_R_equivalents 0.045
_diffrn_reflns_limit_h_max 17
_diffrn_reflns_limit_h_min -17
_diffrn_reflns_limit_k_max 17
_diffrn_reflns_limit_k_min -17
_diffrn_reflns_limit_l_max 38
_diffrn_reflns_limit_l_min -38
_diffrn_reflns_number 52744
_diffrn_reflns_theta_full 27.921
_diffrn_reflns_theta_max 28.785
_diffrn_reflns_theta_min 1.400
_diffrn_standards_number 0
_exptl_absorpt_coefficient_mu 0.959
_exptl_absorpt_correction_T_max 0.87
_exptl_absorpt_correction_T_min 0.70
_exptl_absorpt_correction_type multi-scan
_exptl_absorpt_process_details 'SADABS (Siemens, 1996)'
_exptl_crystal_colour black
_exptl_crystal_density_diffrn 1.553
_exptl_crystal_density_method 'not measured'
_exptl_crystal_description 'triangular prism'
_exptl_crystal_F_000 2160
_exptl_crystal_recrystallization_method
;
Diffusion of Et~2~O into THF solution.
;
_exptl_crystal_size_max 0.44
_exptl_crystal_size_mid 0.37
_exptl_crystal_size_min 0.15
_refine_diff_density_max 0.98
_refine_diff_density_min -0.52
_refine_ls_extinction_method None
_refine_ls_goodness_of_fit_ref 0.9627
_refine_ls_hydrogen_treatment constr
_refine_ls_matrix_type full
_refine_ls_number_parameters 244
_refine_ls_number_reflns 3768
_refine_ls_number_restraints 18
_refine_ls_R_factor_all 0.0575
_refine_ls_R_factor_gt 0.0418
_refine_ls_shift/su_max 0.000807
_refine_ls_structure_factor_coef Fsqd
_refine_ls_weighting_details
;
Method= Modified Sheldrick
w=1/[\s^2^(F^2^) + ( 0.03P)^2^ + 0.00P]
,where P=(max(Fo^2^,0) + 2Fc^2^)/3
;
_refine_ls_weighting_scheme calc
_refine_ls_wR_factor_all 0.1039
_refine_ls_wR_factor_gt 0.0927
_refine_ls_wR_factor_ref 0.1039
_reflns_limit_h_max 0
_reflns_limit_h_min -15
_reflns_limit_k_max 17
_reflns_limit_k_min 0
_reflns_limit_l_max 38
_reflns_limit_l_min 0
_reflns_number_gt 3098
_reflns_number_total 3768
_reflns_threshold_expression I>2.0\s(I)
_oxford_diffrn_Wilson_B_factor 1.38
_oxford_diffrn_Wilson_scale 16.37
_oxford_refine_ls_r_factor_ref 0.0575
_oxford_refine_ls_scale 0.2662(2)
_oxford_reflns_number_all 3768
_oxford_reflns_threshold_expression_ref I>-10.0\s(I)
_oxford_structure_analysis_title 'eb8142 in P-3c1'
_cod_data_source_file b911820a.txt
_cod_data_source_block EB8142
_cod_depositor_comments
;
The following automatic conversions were performed:
'_symmetry_cell_setting' value 'Trigonal' changed to 'trigonal' according
to '/home/saulius/struct/CIF-dictionaries/cif_core.dic' dictionary named
'cif_core.dic' version 2.4.1 from 2010-06-29.

Automatic conversion script
Id: cif_fix_enum 1527 2010-12-29 10:47:43Z saulius 
;
_cod_original_sg_symbol_H-M 'P -3 c 1 '
_cod_original_formula_sum 'C45 H48 Cl1 Mn3 N6 O11'
_cod_database_code 7002645

loop_
_symmetry_equiv_pos_as_xyz
x,y,z
-x,-y,-z
-y,x-y,z
y,-x+y,-z
-x+y,-x,z
x-y,x,-z
-x+y,y,z+1/2
x-y,-y,-z+1/2
x,x-y,z+1/2
-x,-x+y,-z+1/2
-y,-x,z+1/2
y,x,-z+1/2

loop_
_atom_site_label
_atom_site_type_symbol
_atom_site_fract_x
_atom_site_fract_y
_atom_site_fract_z
_atom_site_U_iso_or_equiv
_atom_site_occupancy
_atom_site_adp_type
_atom_site_refinement_flags_posn
_atom_site_refinement_flags_adp
_atom_site_refinement_flags_occupancy
_atom_site_disorder_assembly
_atom_site_disorder_group
_oxford_atom_site_special_shape
_atom_site_attached_hydrogens
Mn1 Mn 0.50558(3) 0.23311(3) 0.360651(12) 0.0196 1.0000 Uani . . . . . . .
O2 O 0.6667 0.3333 0.35111(9) 0.0186 1.0000 Uani S T . . . . .
O3 O 0.35108(16) 0.13213(16) 0.37512(6) 0.0245 1.0000 Uani . . . . . . .
C4 C 0.3109(2) 0.0516(2) 0.40788(8) 0.0224 1.0000 Uani . . . . . . .
C5 C 0.1974(2) 0.0118(2) 0.42261(9) 0.0286 1.0000 Uani . . . . . . .
C6 C 0.1483(3) -0.0704(3) 0.45662(9) 0.0322 1.0000 Uani . . . . . . .
C7 C 0.2115(3) -0.1149(3) 0.47698(9) 0.0332 1.0000 Uani . . . . . . .
C8 C 0.3218(3) -0.0799(2) 0.46201(9) 0.0290 1.0000 Uani . . . . . . .
C9 C 0.3748(2) 0.0031(2) 0.42673(8) 0.0218 1.0000 Uani . . . . . . .
C10 C 0.4881(2) 0.0288(2) 0.40884(8) 0.0229 1.0000 Uani . . . . . . .
N11 N 0.53839(18) 0.10825(19) 0.37736(7) 0.0208 1.0000 Uani . . . . . . .
O12 O 0.63696(16) 0.11847(16) 0.35762(6) 0.0249 1.0000 Uani . . . . . . .
C13 C 0.5445(3) -0.0392(2) 0.42378(9) 0.0284 1.0000 Uani . . . . . . .
C14 C 0.5030(3) -0.1487(3) 0.39556(11) 0.0427 1.0000 Uani . . . . . . .
Cl15 Cl 0.6667 0.3333 0.46286(3) 0.0216 1.0000 Uani S T . . . . .
O16 O 0.54903(16) 0.28494(17) 0.44604(6) 0.0256 1.0000 Uani . . . . . . .
O17 O 0.6667 0.3333 0.51193(10) 0.0333 1.0000 Uani S T . . . . .
N18 N 0.4623(2) 0.1827(2) 0.28576(7) 0.0278 1.0000 Uani . . . . . . .
C19 C 0.3937(5) 0.2000(6) 0.2616(2) 0.0275 0.5000 Uani . . . 1 1 . .
C20 C 0.3648(6) 0.1705(6) 0.2157(2) 0.0326 0.5000 Uani . . . 1 1 . .
C21 C 0.4115(3) 0.1218(3) 0.19431(10) 0.0470 1.0000 Uani . . . . . . .
C22 C 0.4935(5) 0.0925(6) 0.2183(2) 0.0335 0.5000 Uani . U . 1 1 . .
C23 C 0.5156(5) 0.1249(6) 0.26363(19) 0.0282 0.5000 Uani . U . 1 1 . .
C24 C 0.3488(6) 0.1396(6) 0.2701(2) 0.0314 0.5000 Uani . . . 1 2 . .
C25 C 0.3198(7) 0.1119(6) 0.2247(2) 0.0354 0.5000 Uani . U . 1 2 . .
C26 C 0.5138(7) 0.1765(9) 0.2098(3) 0.0646 0.5000 Uani . U . 1 2 . .
C27 C 0.5365(7) 0.2033(8) 0.2561(2) 0.0516 0.5000 Uani . U . 1 2 . .
C28 C 0.2801(7) 0.1920(8) 0.1915(2) 0.0547 0.5000 Uani . . . 1 1 . .
C29 C 0.1940(7) 0.0597(7) 0.2089(3) 0.0579 0.5000 Uani . U . 1 2 . .
H51 H 0.1568 0.0430 0.4093 0.0327 1.0000 Uiso R . . . . . .
H61 H 0.0735 -0.0955 0.4660 0.0351 1.0000 Uiso R . . . . . .
H71 H 0.1798 -0.1685 0.5003 0.0362 1.0000 Uiso R . . . . . .
H81 H 0.3626 -0.1124 0.4747 0.0330 1.0000 Uiso R . . . . . .
H131 H 0.5259 -0.0619 0.4559 0.0335 1.0000 Uiso R . . . . . .
H132 H 0.6265 0.0085 0.4199 0.0335 1.0000 Uiso R . . . . . .
H143 H 0.5426 -0.1886 0.4056 0.0701 1.0000 Uiso R . . . . . .
H141 H 0.4201 -0.1997 0.3994 0.0709 1.0000 Uiso R . . . . . .
H142 H 0.5215 -0.1288 0.3641 0.0704 1.0000 Uiso R . . . . . .
H191 H 0.3584 0.2360 0.2759 0.0317 0.5000 Uiso R . . 1 1 . .
H221 H 0.5270 0.0551 0.2033 0.0399 0.5000 Uiso R . . 1 1 . .
H231 H 0.5659 0.1095 0.2800 0.0347 0.5000 Uiso R . . 1 1 . .
H241 H 0.2922 0.1298 0.2905 0.0399 0.5000 Uiso R . . 1 2 . .
H261 H 0.5751 0.1975 0.1899 0.0871 0.5000 Uiso R . . 1 2 . .
H271 H 0.6131 0.2394 0.2654 0.0651 0.5000 Uiso R . . 1 2 . .
H281 H 0.2736 0.1695 0.1600 0.0880 0.5000 Uiso R . . 1 1 . .
H282 H 0.3034 0.2717 0.1929 0.0881 0.5000 Uiso R . . 1 1 . .
H283 H 0.2061 0.1475 0.2061 0.0878 0.5000 Uiso R . . 1 1 . .
H293 H 0.1448 0.0428 0.2349 0.0998 0.5000 Uiso R . . 1 2 . .
H292 H 0.1727 -0.0091 0.1918 0.1000 0.5000 Uiso R . . 1 2 . .
H291 H 0.1884 0.1148 0.1898 0.0998 0.5000 Uiso R . . 1 2 . .
H211 H 0.3965 0.1023 0.1629 0.0471 1.0000 Uiso R . . . . . .

loop_
_atom_site_aniso_label
_atom_site_aniso_U_11
_atom_site_aniso_U_22
_atom_site_aniso_U_33
_atom_site_aniso_U_23
_atom_site_aniso_U_13
_atom_site_aniso_U_12
Mn1 0.0198(2) 0.0202(2) 0.01763(17) 0.00010(14) 0.00012(14) 0.00929(16)
O2 0.0183(9) 0.0183(9) 0.0190(13) 0.0000 0.0000 0.0092(5)
O3 0.0206(9) 0.0283(10) 0.0219(8) 0.0043(7) 0.0019(7) 0.0103(8)
C4 0.0253(13) 0.0209(12) 0.0158(10) -0.0043(9) -0.0015(9) 0.0076(11)
C5 0.0260(14) 0.0284(14) 0.0273(13) -0.0018(11) 0.0009(11) 0.0104(12)
C6 0.0275(14) 0.0325(16) 0.0273(13) -0.0045(11) 0.0053(11) 0.0079(12)
C7 0.0360(16) 0.0286(15) 0.0251(13) 0.0042(11) 0.0090(12) 0.0086(13)
C8 0.0389(16) 0.0249(14) 0.0201(12) 0.0027(10) 0.0010(11) 0.0137(13)
C9 0.0246(13) 0.0180(12) 0.0177(11) -0.0035(9) -0.0016(9) 0.0068(10)
C10 0.0260(13) 0.0215(13) 0.0195(11) -0.0052(9) -0.0061(10) 0.0104(11)
N11 0.0196(10) 0.0216(11) 0.0208(9) -0.0038(8) -0.0010(8) 0.0099(9)
O12 0.0218(9) 0.0219(9) 0.0302(9) -0.0038(7) 0.0020(7) 0.0103(8)
C13 0.0317(15) 0.0289(14) 0.0244(12) 0.0030(11) -0.0020(11) 0.0150(12)
C14 0.063(2) 0.0395(18) 0.0390(17) -0.0087(14) -0.0161(16) 0.0354(18)
Cl15 0.0249(3) 0.0249(3) 0.0152(4) 0.0000 0.0000 0.01243(16)
O16 0.0231(9) 0.0292(10) 0.0228(8) -0.0004(8) 0.0017(7) 0.0117(8)
O17 0.0428(13) 0.0428(13) 0.0144(14) 0.0000 0.0000 0.0214(7)
N18 0.0281(12) 0.0264(12) 0.0194(10) 0.0011(9) 0.0008(9) 0.0066(10)
C19 0.023(3) 0.030(3) 0.026(3) -0.004(3) 0.001(2) 0.011(3)
C20 0.038(4) 0.030(4) 0.025(3) 0.003(3) -0.007(3) 0.013(3)
C21 0.052(2) 0.050(2) 0.0160(12) -0.0049(13) -0.0037(13) 0.0080(18)
C22 0.029(3) 0.046(4) 0.029(3) -0.005(3) 0.002(2) 0.021(3)
C23 0.028(3) 0.041(3) 0.022(2) -0.010(2) -0.006(2) 0.023(3)
C24 0.030(4) 0.038(4) 0.030(3) -0.004(3) -0.002(3) 0.021(3)
C25 0.054(4) 0.034(3) 0.031(3) -0.007(3) -0.015(3) 0.032(3)
C26 0.049(4) 0.101(6) 0.030(3) -0.013(4) 0.007(3) 0.027(5)
C27 0.037(4) 0.081(5) 0.033(3) -0.010(4) -0.005(3) 0.026(4)
C28 0.061(5) 0.073(6) 0.044(4) -0.012(4) -0.017(4) 0.044(5)
C29 0.058(4) 0.072(5) 0.049(4) -0.019(4) -0.027(3) 0.037(4)

loop_
_atom_type_symbol
_atom_type_scat_dispersion_real
_atom_type_scat_dispersion_imag
_atom_type_scat_Cromer_Mann_a1
_atom_type_scat_Cromer_Mann_b1
_atom_type_scat_Cromer_Mann_a2
_atom_type_scat_Cromer_Mann_b2
_atom_type_scat_Cromer_Mann_a3
_atom_type_scat_Cromer_Mann_b3
_atom_type_scat_Cromer_Mann_a4
_atom_type_scat_Cromer_Mann_b4
_atom_type_scat_Cromer_Mann_c
_atom_type_scat_source
C 0.0033 0.0016 2.3100 20.8439 1.0200 10.2075 1.5886 0.5687 0.8650 51.6512 0.2156 'International Tables Vol C 4.2.6.8 and 6.1.1.4'
H 0.0000 0.0000 0.4930 10.5109 0.3229 26.1257 0.1402 3.1424 0.0408 57.7998 0.0030 'International Tables Vol C 4.2.6.8 and 6.1.1.4'
N 0.0061 0.0033 12.2126 0.0057 3.1322 9.8933 2.0125 28.9975 1.1663 0.5826 -11.5290 'International Tables Vol C 4.2.6.8 and 6.1.1.4'
O 0.0106 0.0060 3.0485 13.2771 2.2868 5.7011 1.5463 0.3239 0.8670 32.9089 0.2508 'International Tables Vol C 4.2.6.8 and 6.1.1.4'
Cl 0.1484 0.1585 11.4604 0.0104 7.1964 1.1662 6.2556 18.5194 1.6455 47.7784 -9.5574 'International Tables Vol C 4.2.6.8 and 6.1.1.4'
Mn 0.3368 0.7283 11.2819 5.3409 7.3573 0.3432 3.0193 17.8674 2.2441 83.7543 1.0896 'International Tables Vol C 4.2.6.8 and 6.1.1.4'

loop_
_geom_angle_atom_site_label_1
_geom_angle_site_symmetry_1
_geom_angle_atom_site_label_2
_geom_angle_site_symmetry_2
_geom_angle_atom_site_label_3
_geom_angle_site_symmetry_3
_geom_angle
_geom_angle_publ_flag
O12 5_665 Mn1 . O2 . 89.94(6) yes
O12 5_665 Mn1 . O3 . 92.25(8) yes
O2 . Mn1 . O3 . 174.92(9) yes
O12 5_665 Mn1 . N11 . 168.07(8) yes
O2 . Mn1 . N11 . 88.85(7) yes
O3 . Mn1 . N11 . 88.07(9) yes
O12 5_665 Mn1 . O16 . 85.31(7) yes
O2 . Mn1 . O16 . 85.88(9) yes
O3 . Mn1 . O16 . 89.73(7) yes
N11 . Mn1 . O16 . 82.76(7) yes
O12 5_665 Mn1 . N18 . 95.23(8) yes
O2 . Mn1 . N18 . 95.69(10) yes
O3 . Mn1 . N18 . 88.68(8) yes
N11 . Mn1 . N18 . 96.71(8) yes
O16 . Mn1 . N18 . 178.33(7) yes
Mn1 3_655 O2 . Mn1 . 117.90(4) yes
Mn1 3_655 O2 . Mn1 5_665 117.90(4) yes
Mn1 . O2 . Mn1 5_665 117.90(4) yes
Mn1 . O3 . C4 . 126.79(17) yes
O3 . C4 . C5 . 116.6(2) yes
O3 . C4 . C9 . 123.8(2) yes
C5 . C4 . C9 . 119.6(2) yes
C4 . C5 . C6 . 121.1(3) yes
C4 . C5 . H51 . 118.2 no
C6 . C5 . H51 . 120.7 no
C5 . C6 . C7 . 120.0(3) yes
C5 . C6 . H61 . 120.0 no
C7 . C6 . H61 . 119.9 no
C6 . C7 . C8 . 119.8(3) yes
C6 . C7 . H71 . 120.5 no
C8 . C7 . H71 . 119.7 no
C7 . C8 . C9 . 121.9(3) yes
C7 . C8 . H81 . 119.7 no
C9 . C8 . H81 . 118.4 no
C4 . C9 . C8 . 117.4(2) yes
C4 . C9 . C10 . 122.8(2) yes
C8 . C9 . C10 . 119.6(2) yes
C9 . C10 . N11 . 119.3(2) yes
C9 . C10 . C13 . 121.6(2) yes
N11 . C10 . C13 . 119.0(2) yes
Mn1 . N11 . C10 . 127.95(18) yes
Mn1 . N11 . O12 . 114.54(15) yes
C10 . N11 . O12 . 116.8(2) yes
N11 . O12 . Mn1 3_655 113.20(14) yes
C10 . C13 . C14 . 111.9(2) yes
C10 . C13 . H131 . 109.6 no
C14 . C13 . H131 . 107.9 no
C10 . C13 . H132 . 108.3 no
C14 . C13 . H132 . 108.8 no
H131 . C13 . H132 . 110.4 no
C13 . C14 . H143 . 109.2 no
C13 . C14 . H141 . 110.6 no
H143 . C14 . H141 . 109.0 no
C13 . C14 . H142 . 109.4 no
H143 . C14 . H142 . 107.9 no
H141 . C14 . H142 . 110.6 no
O16 3_655 Cl15 . O16 5_665 109.24(8) yes
O16 3_655 Cl15 . O16 . 109.24(8) yes
O16 5_665 Cl15 . O16 . 109.24(8) yes
O16 3_655 Cl15 . O17 . 109.70(8) yes
O16 5_665 Cl15 . O17 . 109.70(8) yes
O16 . Cl15 . O17 . 109.70(8) yes
Mn1 . O16 . Cl15 . 119.64(10) yes
Mn1 . N18 . C19 . 125.5(3) yes
Mn1 . N18 . C23 . 117.9(3) yes
C19 . N18 . C23 . 116.6(4) yes
Mn1 . N18 . C24 . 119.8(3) yes
Mn1 . N18 . C27 . 123.2(4) yes
C24 . N18 . C27 . 116.5(5) yes
N18 . C19 . C20 . 127.3(6) yes
N18 . C19 . H191 . 116.7 no
C20 . C19 . H191 . 116.0 no
C19 . C20 . C21 . 118.6(6) yes
C19 . C20 . C28 . 122.2(7) yes
C21 . C20 . C28 . 119.1(6) yes
C20 . C21 . C22 . 120.9(4) yes
C20 . C21 . H211 . 121.7 no
C22 . C21 . H211 . 117.4 no
C25 . C21 . C26 . 116.7(5) yes
C25 . C21 . H211 . 120.5 no
C26 . C21 . H211 . 121.6 no
C21 . C22 . C23 . 115.7(5) yes
C21 . C22 . H221 . 122.0 no
C23 . C22 . H221 . 122.3 no
N18 . C23 . C22 . 120.9(5) yes
N18 . C23 . H231 . 119.8 no
C22 . C23 . H231 . 119.4 no
N18 . C24 . C25 . 121.7(6) yes
N18 . C24 . H241 . 119.5 no
C25 . C24 . H241 . 118.8 no
C21 . C25 . C24 . 116.5(6) yes
C21 . C25 . C29 . 122.6(5) yes
C24 . C25 . C29 . 120.5(7) yes
C21 . C26 . C27 . 121.9(7) yes
C21 . C26 . H261 . 119.0 no
C27 . C26 . H261 . 119.1 no
C26 . C27 . N18 . 124.9(7) yes
C26 . C27 . H271 . 117.4 no
N18 . C27 . H271 . 117.7 no
C20 . C28 . H281 . 110.7 no
C20 . C28 . H282 . 110.2 no
H281 . C28 . H282 . 108.7 no
C20 . C28 . H283 . 108.6 no
H281 . C28 . H283 . 109.0 no
H282 . C28 . H283 . 109.6 no
C25 . C29 . H293 . 109.8 no
C25 . C29 . H292 . 109.0 no
H293 . C29 . H292 . 110.5 no
C25 . C29 . H291 . 108.3 no
H293 . C29 . H291 . 109.6 no
H292 . C29 . H291 . 109.6 no

loop_
_geom_bond_atom_site_label_1
_geom_bond_site_symmetry_1
_geom_bond_atom_site_label_2
_geom_bond_site_symmetry_2
_geom_bond_distance
_geom_bond_publ_flag
Mn1 . O12 5_665 1.9165(19) yes
Mn1 . O2 . 1.9002(6) yes
Mn1 . O3 . 1.8615(18) yes
Mn1 . N11 . 1.983(2) yes
Mn1 . O16 . 2.5667(18) yes
Mn1 . N18 . 2.269(2) yes
O3 . C4 . 1.332(3) yes
C4 . C5 . 1.398(4) yes
C4 . C9 . 1.414(4) yes
C5 . C6 . 1.376(4) yes
C5 . H51 . 0.918 no
C6 . C7 . 1.383(4) yes
C6 . H61 . 0.921 no
C7 . C8 . 1.373(4) yes
C7 . H71 . 0.921 no
C8 . C9 . 1.413(3) yes
C8 . H81 . 0.926 no
C9 . C10 . 1.468(4) yes
C10 . N11 . 1.305(3) yes
C10 . C13 . 1.504(4) yes
N11 . O12 . 1.378(3) yes
C13 . C14 . 1.518(4) yes
C13 . H131 . 0.975 no
C13 . H132 . 0.959 no
C14 . H143 . 0.965 no
C14 . H141 . 0.972 no
C14 . H142 . 0.950 no
Cl15 . O16 3_655 1.4514(18) yes
Cl15 . O16 5_665 1.4514(18) yes
Cl15 . O16 . 1.4514(18) yes
Cl15 . O17 . 1.428(3) yes
N18 . C19 . 1.264(7) yes
N18 . C23 . 1.437(6) yes
N18 . C24 . 1.399(7) yes
N18 . C27 . 1.237(7) yes
C19 . C20 . 1.391(8) yes
C19 . H191 . 0.924 no
C20 . C21 . 1.268(8) yes
C20 . C28 . 1.476(9) yes
C21 . C22 . 1.504(7) yes
C21 . H211 . 0.944 no
C21 . C25 . 1.461(8) yes
C21 . C26 . 1.267(9) yes
C21 . H211 . 0.944 no
C22 . C23 . 1.374(8) yes
C22 . H221 . 0.928 no
C23 . H231 . 0.925 no
C24 . C25 . 1.375(9) yes
C24 . H241 . 0.917 no
C25 . C29 . 1.531(10) yes
C26 . C27 . 1.387(10) yes
C26 . H261 . 0.924 no
C27 . H271 . 0.926 no
C28 . H281 . 0.955 no
C28 . H282 . 0.947 no
C28 . H283 . 0.960 no
C29 . H293 . 0.953 no
C29 . H292 . 0.954 no
C29 . H291 . 0.955 no
